data_2216612
loop_
_publ_author_name
'Yu-Ting Chen'
'Jian-Min Dou'
'Da-Cheng Li'
'Da-Qi Wang'
'Yue-Hua Zhu'

_publ_section_title
;
 [\m-1,2-Bis(2-hydroxybenzoyl)hydrazine(4--)]bis[tripyridinecobalt(II)]
 bis[trichloridopyridinecobalt(III)]
;
_journal_coeditor_code KP2146
_journal_issue 12
_journal_name_full 'Acta Crystallographica Section E'
_journal_page_first m3129
_journal_page_last m3130
_journal_paper_doi 10.1107/S1600536807059442
_journal_volume 63
_journal_year 2007
_chemical_formula_iupac '[Co2 (C14 H8 N2 O4) (C5 H5 N)6], [Co Cl3 (C5 H5 N)]2'
_chemical_formula_moiety 'C44 H38 Co2 N8 O4, 2(C5 H5 N1 Cl3 Co1)'
_chemical_formula_sum 'C54 H48 Cl6 Co4 N10 O4'
_chemical_formula_weight 1349.44
_chemical_name_systematic
;
[\m-1,2-Bis(2-hydroxybenzoyl)hydrazine(4-)]bis[tripyridinecobalt(II)]
bis[trichloridopyridinecobalt(III)]
;
_space_group_IT_number 14
_symmetry_cell_setting monoclinic
_symmetry_space_group_name_Hall '-P 2yn'
_symmetry_space_group_name_H-M 'P 1 21/n 1'
_atom_sites_solution_hydrogens geom
_atom_sites_solution_primary direct
_atom_sites_solution_secondary difmap
_audit_creation_method SHELXL-97
_cell_angle_alpha 90.00
_cell_angle_beta 66.078(2)
_cell_angle_gamma 90.00
_cell_formula_units_Z 2
_cell_length_a 16.5112(18)
_cell_length_b 10.7135(15)
_cell_length_c 17.975(2)
_cell_measurement_reflns_used 2199
_cell_measurement_temperature 298(2)
_cell_measurement_theta_max 21.253
_cell_measurement_theta_min 2.269
_cell_volume 2906.5(6)
_computing_cell_refinement 'SMART (Siemens, 1996)'
_computing_data_collection 'SMART (Siemens, 1996)'
_computing_data_reduction 'SAINT (Siemens, 1996)'
_computing_molecular_graphics 'SHELXTL (Sheldrick, 1997b)'
_computing_publication_material 'SHELXTL (Sheldrick, 1997b)'
_computing_structure_refinement 'SHELXL97 (Sheldrick, 1997a)'
_computing_structure_solution 'SHELXS97 (Sheldrick, 1997a)'
_diffrn_ambient_temperature 298(2)
_diffrn_measured_fraction_theta_full 1.000
_diffrn_measured_fraction_theta_max 1.000
_diffrn_measurement_device_type 'Bruker SMART 1000 CCD area detector'
_diffrn_measurement_method '\f and \w scans'
_diffrn_radiation_monochromator graphite
_diffrn_radiation_source 'fine-focus sealed tube'
_diffrn_radiation_type MoK\a
_diffrn_radiation_wavelength 0.71073
_diffrn_reflns_av_R_equivalents 0.0965
_diffrn_reflns_av_sigmaI/netI 0.1138
_diffrn_reflns_limit_h_max 19
_diffrn_reflns_limit_h_min -19
_diffrn_reflns_limit_k_max 12
_diffrn_reflns_limit_k_min -7
_diffrn_reflns_limit_l_max 21
_diffrn_reflns_limit_l_min -21
_diffrn_reflns_number 14302
_diffrn_reflns_theta_full 25.00
_diffrn_reflns_theta_max 25.00
_diffrn_reflns_theta_min 1.41
_exptl_absorpt_coefficient_mu 1.451
_exptl_absorpt_correction_T_max 0.7601
_exptl_absorpt_correction_T_min 0.5743
_exptl_absorpt_correction_type multi-scan
_exptl_absorpt_process_details '(SADABS; Sheldrick, 1996)'
_exptl_crystal_colour black-green
_exptl_crystal_density_diffrn 1.542
_exptl_crystal_density_method 'not measured'
_exptl_crystal_description block
_exptl_crystal_F_000 1368
_exptl_crystal_size_max 0.43
_exptl_crystal_size_mid 0.24
_exptl_crystal_size_min 0.20
_refine_diff_density_max 0.842
_refine_diff_density_min -0.349
_refine_ls_extinction_method none
_refine_ls_goodness_of_fit_ref 0.997
_refine_ls_hydrogen_treatment constr
_refine_ls_matrix_type full
_refine_ls_number_parameters 352
_refine_ls_number_reflns 5138
_refine_ls_number_restraints 0
_refine_ls_restrained_S_all 0.997
_refine_ls_R_factor_all 0.1497
_refine_ls_R_factor_gt 0.0635
_refine_ls_shift/su_max 0.001
_refine_ls_shift/su_mean 0.000
_refine_ls_structure_factor_coef Fsqd
_refine_ls_weighting_details 'calc w=1/[\s^2^(Fo^2^)+(0.0600P)^2^+0.0000P] where P=(Fo^2^+2Fc^2^)/3'
_refine_ls_weighting_scheme calc
_refine_ls_wR_factor_gt 0.1310
_refine_ls_wR_factor_ref 0.1608
_reflns_number_gt 2342
_reflns_number_total 5138
_reflns_threshold_expression I>2\s(I)
_cod_data_source_file kp2146.cif
_cod_data_source_block I
_cod_depositor_comments
;
The following automatic conversions were performed:
'_symmetry_cell_setting' value 'Monoclinic' changed to 'monoclinic'
according to '/home/saulius/struct/CIF-dictionaries/cif_core.dic'
dictionary named 'cif_core.dic' version 2.4.1 from 2010-06-29.

Automatic conversion script
Id: cif_fix_enum 1527 2010-12-29 10:47:43Z saulius 

The following automatic conversions were performed:

'_symmetry_cell_setting' value 'Monoclinic' changed to 'monoclinic'
according to /home/saulius/struct/CIF-dictionaries/cif_core.dic
dictionary named 'cif_core.dic' version 2.4.1 from 2010-06-29.

Automatic conversion script
Id: cif_fix_values 1715 2011-07-08 13:25:40Z adriana 
;
_cod_original_cell_volume 2906.6(6)
_cod_original_sg_symbol_Hall '-P 2yn '
_cod_original_sg_symbol_H-M 'P2(1)/n  '
_cod_database_code 2216612
_cod_database_fobs_code 2216612

loop_
_symmetry_equiv_pos_as_xyz
'x, y, z'
'-x+1/2, y+1/2, -z+1/2'
'-x, -y, -z'
'x-1/2, -y-1/2, z-1/2'

loop_
_atom_site_type_symbol
_atom_site_label
_atom_site_fract_x
_atom_site_fract_y
_atom_site_fract_z
_atom_site_U_iso_or_equiv
_atom_site_adp_type
_atom_site_calc_flag
_atom_site_refinement_flags
_atom_site_occupancy
Co Co1 0.07028(5) 0.35002(9) 0.03356(5) 0.0496(3) Uani d . 1
Co Co2 0.47639(6) 0.40056(11) 0.18083(6) 0.0736(4) Uani d . 1
Cl Cl1 0.42810(14) 0.3642(3) 0.31408(13) 0.1100(9) Uani d . 1
Cl Cl2 0.48920(14) 0.2301(2) 0.10663(14) 0.0947(7) Uani d . 1
Cl Cl3 0.59998(13) 0.5098(2) 0.12956(17) 0.1122(9) Uani d . 1
N N1 0.0141(3) 0.5589(4) -0.0139(3) 0.0479(14) Uani d . 1
N N2 0.0166(3) 0.3879(5) 0.1503(3) 0.0469(13) Uani d . 1
N N3 0.1655(3) 0.2636(6) 0.0496(3) 0.0527(14) Uani d . 1
N N4 0.1304(3) 0.3071(5) -0.0823(3) 0.0491(14) Uani d . 1
N N5 0.3818(5) 0.5125(8) 0.1692(5) 0.091(2) Uani d . 1
O O1 0.1324(2) 0.5058(4) 0.0098(2) 0.0517(11) Uani d . 1
O O2 -0.0026(3) 0.7940(4) -0.0541(2) 0.0566(12) Uani d . 1
C C1 0.0910(4) 0.5862(7) -0.0139(3) 0.0486(17) Uani d . 1
C C2 0.1269(4) 0.7078(7) -0.0411(3) 0.0497(17) Uani d . 1
C C3 0.0803(4) 0.7996(7) -0.0610(4) 0.0511(17) Uani d . 1
C C4 0.1220(5) 0.9097(8) -0.0894(4) 0.073(2) Uani d . 1
H H4 0.0914 0.9722 -0.1032 0.088 Uiso calc R 1
C C5 0.2074(6) 0.9329(9) -0.0988(5) 0.087(3) Uani d . 1
H H5 0.2338 1.0093 -0.1192 0.105 Uiso calc R 1
C C6 0.2537(5) 0.8424(9) -0.0779(5) 0.078(2) Uani d . 1
H H6 0.3114 0.8573 -0.0836 0.093 Uiso calc R 1
C C7 0.2144(4) 0.7325(7) -0.0490(4) 0.0590(19) Uani d . 1
H H7 0.2450 0.6716 -0.0340 0.071 Uiso calc R 1
C C8 0.0009(5) 0.2965(7) 0.2040(4) 0.066(2) Uani d . 1
H H8 0.0118 0.2146 0.1855 0.079 Uiso calc R 1
C C9 -0.0313(5) 0.3193(8) 0.2868(5) 0.080(2) Uani d . 1
H H9 -0.0434 0.2544 0.3242 0.096 Uiso calc R 1
C C10 -0.0442(6) 0.4391(9) 0.3111(5) 0.087(3) Uani d . 1
H H10 -0.0629 0.4579 0.3661 0.105 Uiso calc R 1
C C11 -0.0307(5) 0.5311(8) 0.2577(5) 0.081(2) Uani d . 1
H H11 -0.0432 0.6133 0.2752 0.097 Uiso calc R 1
C C12 0.0020(5) 0.5029(8) 0.1765(4) 0.065(2) Uani d . 1
H H12 0.0141 0.5675 0.1390 0.078 Uiso calc R 1
C C13 0.1702(5) 0.1428(8) 0.0509(4) 0.068(2) Uani d . 1
H H13 0.1250 0.0965 0.0461 0.081 Uiso calc R 1
C C14 0.2385(6) 0.0802(8) 0.0591(5) 0.086(3) Uani d . 1
H H14 0.2387 -0.0065 0.0614 0.103 Uiso calc R 1
C C15 0.3047(5) 0.1465(10) 0.0636(5) 0.085(2) Uani d . 1
H H15 0.3529 0.1071 0.0678 0.101 Uiso calc R 1
C C16 0.3002(5) 0.2702(9) 0.0621(5) 0.087(3) Uani d . 1
H H16 0.3456 0.3181 0.0653 0.105 Uiso calc R 1
C C17 0.2305(5) 0.3268(8) 0.0558(5) 0.081(2) Uani d . 1
H H17 0.2284 0.4136 0.0559 0.097 Uiso calc R 1
C C18 0.2134(4) 0.3438(7) -0.1238(4) 0.0623(19) Uani d . 1
H H18 0.2396 0.3953 -0.0983 0.075 Uiso calc R 1
C C19 0.2608(5) 0.3095(8) -0.2012(5) 0.079(3) Uani d . 1
H H19 0.3180 0.3399 -0.2292 0.095 Uiso calc R 1
C C20 0.2249(5) 0.2304(8) -0.2381(4) 0.082(3) Uani d . 1
H H20 0.2578 0.2018 -0.2907 0.098 Uiso calc R 1
C C21 0.1410(5) 0.1944(7) -0.1973(4) 0.068(2) Uani d . 1
H H21 0.1142 0.1427 -0.2223 0.081 Uiso calc R 1
C C22 0.0941(4) 0.2332(7) -0.1187(4) 0.0569(19) Uani d . 1
H H22 0.0359 0.2068 -0.0907 0.068 Uiso calc R 1
C C23 0.2998(7) 0.5075(10) 0.2214(6) 0.109(3) Uani d . 1
H H23 0.2847 0.4539 0.2656 0.131 Uiso calc R 1
C C24 0.2333(7) 0.5803(11) 0.2132(7) 0.119(3) Uani d . 1
H H24 0.1753 0.5795 0.2521 0.143 Uiso calc R 1
C C25 0.2579(7) 0.6506(11) 0.1467(7) 0.114(3) Uani d . 1
H H25 0.2162 0.7026 0.1401 0.137 Uiso calc R 1
C C26 0.3383(7) 0.6492(10) 0.0904(6) 0.114(3) Uani d . 1
H H26 0.3529 0.6934 0.0421 0.137 Uiso calc R 1
C C27 0.4001(6) 0.5813(10) 0.1043(6) 0.103(3) Uani d . 1
H H27 0.4583 0.5839 0.0658 0.123 Uiso calc R 1

loop_
_atom_site_aniso_label
_atom_site_aniso_U_11
_atom_site_aniso_U_22
_atom_site_aniso_U_33
_atom_site_aniso_U_12
_atom_site_aniso_U_13
_atom_site_aniso_U_23
Co1 0.0418(5) 0.0598(6) 0.0440(5) -0.0056(5) -0.0140(4) 0.0011(5)
Co2 0.0518(6) 0.0880(9) 0.0837(8) 0.0001(6) -0.0303(6) -0.0002(6)
Cl1 0.0748(14) 0.168(3) 0.0835(15) 0.0201(15) -0.0286(12) 0.0046(16)
Cl2 0.0994(15) 0.0885(17) 0.1204(18) 0.0034(13) -0.0694(14) -0.0052(14)
Cl3 0.0617(13) 0.0981(19) 0.160(2) -0.0146(12) -0.0280(14) -0.0084(17)
N1 0.046(3) 0.053(4) 0.040(3) -0.007(3) -0.011(3) 0.002(3)
N2 0.045(3) 0.045(4) 0.048(3) -0.009(3) -0.016(3) 0.003(3)
N3 0.050(3) 0.063(4) 0.051(3) -0.007(3) -0.026(3) 0.001(3)
N4 0.037(3) 0.058(4) 0.050(3) 0.000(3) -0.016(3) -0.001(3)
N5 0.071(5) 0.119(7) 0.087(5) 0.016(4) -0.037(4) -0.002(5)
O1 0.042(2) 0.061(3) 0.051(3) -0.006(2) -0.018(2) 0.006(2)
O2 0.054(3) 0.060(3) 0.054(3) -0.009(2) -0.021(2) 0.002(2)
C1 0.038(4) 0.067(5) 0.035(4) -0.011(4) -0.009(3) 0.006(4)
C2 0.040(4) 0.069(5) 0.036(4) -0.001(4) -0.011(3) -0.003(4)
C3 0.049(4) 0.056(5) 0.040(4) -0.020(4) -0.010(3) 0.003(4)
C4 0.067(5) 0.067(6) 0.080(6) 0.003(5) -0.023(4) 0.000(5)
C5 0.077(6) 0.079(7) 0.102(7) -0.022(5) -0.033(5) 0.014(5)
C6 0.064(5) 0.085(6) 0.080(6) -0.018(5) -0.025(4) 0.005(5)
C7 0.055(4) 0.070(6) 0.049(4) 0.004(4) -0.017(4) 0.006(4)
C8 0.080(5) 0.054(5) 0.058(5) -0.015(4) -0.022(4) 0.003(4)
C9 0.097(6) 0.080(7) 0.049(5) -0.015(5) -0.015(4) 0.012(5)
C10 0.108(7) 0.090(7) 0.052(5) 0.013(6) -0.020(5) -0.001(6)
C11 0.113(7) 0.070(6) 0.050(5) 0.002(5) -0.023(5) -0.006(5)
C12 0.073(5) 0.065(6) 0.047(5) -0.003(4) -0.015(4) 0.002(4)
C13 0.064(5) 0.064(6) 0.083(5) -0.012(5) -0.039(4) 0.001(5)
C14 0.096(6) 0.059(6) 0.124(7) -0.007(5) -0.068(6) 0.011(5)
C15 0.070(5) 0.097(7) 0.102(6) -0.003(6) -0.051(5) 0.018(6)
C16 0.086(6) 0.071(7) 0.139(8) -0.014(5) -0.081(6) 0.015(6)
C17 0.082(6) 0.081(6) 0.104(6) -0.008(5) -0.063(5) 0.009(5)
C18 0.043(4) 0.084(6) 0.056(5) -0.002(4) -0.015(4) -0.006(4)
C19 0.046(4) 0.128(8) 0.051(5) -0.003(5) -0.007(4) -0.001(5)
C20 0.066(6) 0.125(8) 0.040(4) 0.015(5) -0.006(4) -0.013(5)
C21 0.067(5) 0.087(6) 0.049(5) 0.005(4) -0.024(4) -0.005(4)
C22 0.047(4) 0.077(6) 0.044(4) -0.001(4) -0.016(3) 0.004(4)
C23 0.084(7) 0.143(10) 0.097(7) 0.028(7) -0.033(6) 0.003(7)
C24 0.091(7) 0.153(10) 0.104(8) 0.029(7) -0.030(6) -0.002(8)
C25 0.095(8) 0.138(10) 0.108(8) 0.036(7) -0.040(7) 0.001(8)
C26 0.095(7) 0.142(10) 0.104(8) 0.021(7) -0.038(7) 0.006(7)
C27 0.082(7) 0.126(9) 0.102(8) 0.020(6) -0.039(6) 0.002(7)

loop_
_atom_type_symbol
_atom_type_description
_atom_type_scat_dispersion_real
_atom_type_scat_dispersion_imag
_atom_type_scat_source
C C 0.0033 0.0016 'International Tables Vol C Tables 4.2.6.8 and 6.1.1.4'
H H 0.0000 0.0000 'International Tables Vol C Tables 4.2.6.8 and 6.1.1.4'
N N 0.0061 0.0033 'International Tables Vol C Tables 4.2.6.8 and 6.1.1.4'
O O 0.0106 0.0060 'International Tables Vol C Tables 4.2.6.8 and 6.1.1.4'
Cl Cl 0.1484 0.1585 'International Tables Vol C Tables 4.2.6.8 and 6.1.1.4'
Co Co 0.3494 0.9721 'International Tables Vol C Tables 4.2.6.8 and 6.1.1.4'

loop_
_geom_angle_atom_site_label_1
_geom_angle_atom_site_label_2
_geom_angle_atom_site_label_3
_geom_angle_site_symmetry_1
_geom_angle_site_symmetry_3
_geom_angle
N1 Co1 O2 3_565 3_565 92.1(2)
N1 Co1 O1 3_565 . 82.78(19)
O2 Co1 O1 3_565 . 174.87(19)
N1 Co1 N3 3_565 . 175.7(2)
O2 Co1 N3 3_565 . 91.9(2)
O1 Co1 N3 . . 93.2(2)
N1 Co1 N2 3_565 . 92.7(2)
O2 Co1 N2 3_565 . 89.1(2)
O1 Co1 N2 . . 91.5(2)
N3 Co1 N2 . . 88.9(2)
N1 Co1 N4 3_565 . 91.0(2)
O2 Co1 N4 3_565 . 91.2(2)
O1 Co1 N4 . . 88.5(2)
N3 Co1 N4 . . 87.4(2)
N2 Co1 N4 . . 176.3(2)
N5 Co2 Cl3 . . 105.2(3)
N5 Co2 Cl2 . . 108.1(2)
Cl3 Co2 Cl2 . . 109.83(10)
N5 Co2 Cl1 . . 104.9(2)
Cl3 Co2 Cl1 . . 114.14(10)
Cl2 Co2 Cl1 . . 114.01(11)
C1 N1 N1 . 3_565 113.2(6)
C1 N1 Co1 . 3_565 133.7(5)
N1 N1 Co1 3_565 3_565 112.7(5)
C12 N2 C8 . . 118.7(6)
C12 N2 Co1 . . 121.3(5)
C8 N2 Co1 . . 119.8(5)
C13 N3 C17 . . 117.2(6)
C13 N3 Co1 . . 122.4(5)
C17 N3 Co1 . . 120.4(6)
C22 N4 C18 . . 118.3(6)
C22 N4 Co1 . . 122.2(4)
C18 N4 Co1 . . 119.3(5)
C23 N5 C27 . . 117.6(8)
C23 N5 Co2 . . 121.2(7)
C27 N5 Co2 . . 120.8(7)
C1 O1 Co1 . . 110.6(4)
C3 O2 Co1 . 3_565 125.0(4)
O1 C1 N1 . . 120.2(6)
O1 C1 C2 . . 121.6(6)
N1 C1 C2 . . 118.2(6)
C3 C2 C7 . . 119.6(7)
C3 C2 C1 . . 122.5(6)
C7 C2 C1 . . 117.9(6)
O2 C3 C4 . . 115.0(7)
O2 C3 C2 . . 127.3(6)
C4 C3 C2 . . 117.7(6)
C3 C4 C5 . . 122.9(8)
C3 C4 H4 . . 118.6
C5 C4 H4 . . 118.6
C4 C5 C6 . . 119.6(8)
C4 C5 H5 . . 120.2
C6 C5 H5 . . 120.2
C7 C6 C5 . . 119.2(7)
C7 C6 H6 . . 120.4
C5 C6 H6 . . 120.4
C6 C7 C2 . . 121.0(7)
C6 C7 H7 . . 119.5
C2 C7 H7 . . 119.5
N2 C8 C9 . . 122.0(7)
N2 C8 H8 . . 119.0
C9 C8 H8 . . 119.0
C10 C9 C8 . . 117.3(8)
C10 C9 H9 . . 121.4
C8 C9 H9 . . 121.4
C11 C10 C9 . . 121.0(8)
C11 C10 H10 . . 119.5
C9 C10 H10 . . 119.5
C10 C11 C12 . . 119.0(8)
C10 C11 H11 . . 120.5
C12 C11 H11 . . 120.5
N2 C12 C11 . . 121.9(7)
N2 C12 H12 . . 119.1
C11 C12 H12 . . 119.1
N3 C13 C14 . . 123.3(7)
N3 C13 H13 . . 118.4
C14 C13 H13 . . 118.4
C15 C14 C13 . . 118.4(8)
C15 C14 H14 . . 120.8
C13 C14 H14 . . 120.8
C16 C15 C14 . . 118.4(8)
C16 C15 H15 . . 120.8
C14 C15 H15 . . 120.8
C15 C16 C17 . . 120.6(8)
C15 C16 H16 . . 119.7
C17 C16 H16 . . 119.7
N3 C17 C16 . . 122.1(8)
N3 C17 H17 . . 119.0
C16 C17 H17 . . 119.0
N4 C18 C19 . . 122.5(7)
N4 C18 H18 . . 118.7
C19 C18 H18 . . 118.7
C18 C19 C20 . . 119.5(7)
C18 C19 H19 . . 120.3
C20 C19 H19 . . 120.3
C21 C20 C19 . . 118.3(7)
C21 C20 H20 . . 120.8
C19 C20 H20 . . 120.8
C20 C21 C22 . . 120.3(7)
C20 C21 H21 . . 119.8
C22 C21 H21 . . 119.8
N4 C22 C21 . . 121.0(6)
N4 C22 H22 . . 119.5
C21 C22 H22 . . 119.5
N5 C23 C24 . . 122.2(10)
N5 C23 H23 . . 118.9
C24 C23 H23 . . 118.9
C25 C24 C23 . . 116.3(10)
C25 C24 H24 . . 121.9
C23 C24 H24 . . 121.9
C26 C25 C24 . . 122.4(10)
C26 C25 H25 . . 118.8
C24 C25 H25 . . 118.8
C25 C26 C27 . . 117.9(10)
C25 C26 H26 . . 121.0
C27 C26 H26 . . 121.0
N5 C27 C26 . . 123.2(9)
N5 C27 H27 . . 118.4
C26 C27 H27 . . 118.4

loop_
_geom_bond_atom_site_label_1
_geom_bond_atom_site_label_2
_geom_bond_site_symmetry_2
_geom_bond_distance
_geom_bond_publ_flag
Co1 N1 3_565 1.848(5) yes
Co1 O2 3_565 1.853(4) yes
Co1 O1 . 1.914(4) yes
Co1 N3 . 1.945(5) yes
Co1 N2 . 1.960(5) yes
Co1 N4 . 1.964(5) yes
Co2 N5 . 2.046(7) yes
Co2 Cl3 . 2.204(2) yes
Co2 Cl2 . 2.221(2) yes
Co2 Cl1 . 2.230(2) yes
N1 C1 . 1.303(7) ?
N1 N1 3_565 1.368(9) ?
N1 Co1 3_565 1.848(5) ?
N2 C12 . 1.306(8) ?
N2 C8 . 1.325(8) ?
N3 C13 . 1.297(8) ?
N3 C17 . 1.311(8) ?
N4 C22 . 1.315(7) ?
N4 C18 . 1.327(7) ?
N5 C23 . 1.297(10) ?
N5 C27 . 1.308(10) ?
O1 C1 . 1.276(7) ?
O2 C3 . 1.323(7) ?
O2 Co1 3_565 1.853(4) ?
C1 C2 . 1.433(9) ?
C2 C3 . 1.382(9) ?
C2 C7 . 1.417(8) ?
C3 C4 . 1.358(9) ?
C4 C5 . 1.373(9) ?
C4 H4 . 0.9300 ?
C5 C6 . 1.379(10) ?
C5 H5 . 0.9300 ?
C6 C7 . 1.343(9) ?
C6 H6 . 0.9300 ?
C7 H7 . 0.9300 ?
C8 C9 . 1.385(9) ?
C8 H8 . 0.9300 ?
C9 C10 . 1.345(10) ?
C9 H9 . 0.9300 ?
C10 C11 . 1.331(10) ?
C10 H10 . 0.9300 ?
C11 C12 . 1.368(9) ?
C11 H11 . 0.9300 ?
C12 H12 . 0.9300 ?
C13 C14 . 1.370(9) ?
C13 H13 . 0.9300 ?
C14 C15 . 1.334(10) ?
C14 H14 . 0.9300 ?
C15 C16 . 1.328(10) ?
C15 H15 . 0.9300 ?
C16 C17 . 1.345(10) ?
C16 H16 . 0.9300 ?
C17 H17 . 0.9300 ?
C18 C19 . 1.342(9) ?
C18 H18 . 0.9300 ?
C19 C20 . 1.354(10) ?
C19 H19 . 0.9300 ?
C20 C21 . 1.335(9) ?
C20 H20 . 0.9300 ?
C21 C22 . 1.372(8) ?
C21 H21 . 0.9300 ?
C22 H22 . 0.9300 ?
C23 C24 . 1.402(12) ?
C23 H23 . 0.9300 ?
C24 C25 . 1.329(13) ?
C24 H24 . 0.9300 ?
C25 C26 . 1.303(12) ?
C25 H25 . 0.9300 ?
C26 C27 . 1.356(12) ?
C26 H26 . 0.9300 ?
C27 H27 . 0.9300 ?
